data_7015428
loop_
_publ_author_name
'Sun, Ya-Qiu'
'Gao, Dong-Zhao'
'Xu, Yan-Yan'
'Zhang, Guo-Ying'
'Fan, Lan-Lan'
'Li, Cheng-Peng'
'Hu, Tong-Liang'
'Liao, Dai-Zheng'
'Zhang, Chen-Xi'

_publ_section_title
;
 Coordination polymers of macrocyclic oxamide with
 1,3,5-benzenetricarboxylate: syntheses, crystal structures and
 magnetic properties.
;
_journal_issue 20
_journal_name_full 'Dalton transactions (Cambridge, England : 2003)'
_journal_page_first 5528
_journal_page_last 5537
_journal_paper_doi 10.1039/c0dt01584a
_journal_volume 40
_journal_year 2011
_chemical_formula_sum 'C28 H24 Co2 N4 Ni O11'
_chemical_formula_weight 769.08
_chemical_name_systematic
;
?
;
_space_group_IT_number 2
_symmetry_cell_setting triclinic
_symmetry_space_group_name_Hall '-P 1'
_symmetry_space_group_name_H-M 'P -1'
_atom_sites_solution_hydrogens geom
_atom_sites_solution_primary direct
_atom_sites_solution_secondary difmap
_audit_creation_method SHELXL-97
_cell_angle_alpha 100.960(13)
_cell_angle_beta 108.179(12)
_cell_angle_gamma 109.137(12)
_cell_formula_units_Z 2
_cell_length_a 10.149(7)
_cell_length_b 12.422(9)
_cell_length_c 13.888(10)
_cell_measurement_reflns_used 2005
_cell_measurement_temperature 296(2)
_cell_measurement_theta_max 25.76
_cell_measurement_theta_min 3.00
_cell_volume 1485.8(18)
_computing_cell_refinement 'Bruker SMART'
_computing_data_collection 'Bruker SMART'
_computing_data_reduction 'Bruker SAINT'
_computing_molecular_graphics 'Bruker SHELXTL'
_computing_publication_material 'Bruker SHELXTL'
_computing_structure_refinement 'SHELXL-97 (Sheldrick, 1997)'
_computing_structure_solution 'SHELXS-97 (Sheldrick, 1990)'
_diffrn_ambient_temperature 296(2)
_diffrn_measured_fraction_theta_full 0.987
_diffrn_measured_fraction_theta_max 0.987
_diffrn_measurement_device_type 'CCD area detector'
_diffrn_measurement_method 'phi and omega scans'
_diffrn_radiation_monochromator graphite
_diffrn_radiation_source 'fine-focus sealed tube'
_diffrn_radiation_type MoK\a
_diffrn_radiation_wavelength 0.71073
_diffrn_reflns_av_R_equivalents 0.0477
_diffrn_reflns_av_sigmaI/netI 0.0950
_diffrn_reflns_limit_h_max 12
_diffrn_reflns_limit_h_min -9
_diffrn_reflns_limit_k_max 13
_diffrn_reflns_limit_k_min -14
_diffrn_reflns_limit_l_max 14
_diffrn_reflns_limit_l_min -16
_diffrn_reflns_number 7420
_diffrn_reflns_theta_full 25.03
_diffrn_reflns_theta_max 25.03
_diffrn_reflns_theta_min 1.63
_exptl_absorpt_coefficient_mu 1.799
_exptl_absorpt_correction_T_max 1.000000
_exptl_absorpt_correction_T_min 0.167268
_exptl_absorpt_correction_type multi-scan
_exptl_absorpt_process_details SADABS
_exptl_crystal_colour RED
_exptl_crystal_density_diffrn 1.719
_exptl_crystal_density_meas ?
_exptl_crystal_density_method 'not measured'
_exptl_crystal_description BLOCK
_exptl_crystal_F_000 780
_exptl_crystal_size_max 0.28
_exptl_crystal_size_mid 0.22
_exptl_crystal_size_min 0.20
_refine_diff_density_max 1.590
_refine_diff_density_min -1.184
_refine_diff_density_rms 0.171
_refine_ls_extinction_method none
_refine_ls_goodness_of_fit_ref 0.980
_refine_ls_hydrogen_treatment constr
_refine_ls_matrix_type full
_refine_ls_number_parameters 415
_refine_ls_number_reflns 5175
_refine_ls_number_restraints 0
_refine_ls_restrained_S_all 0.980
_refine_ls_R_factor_all 0.1116
_refine_ls_R_factor_gt 0.0719
_refine_ls_shift/su_max 0.000
_refine_ls_shift/su_mean 0.000
_refine_ls_structure_factor_coef Fsqd
_refine_ls_weighting_details 'calc w=1/[\s^2^(Fo^2^)+(0.1263P)^2^+0.0000P] where P=(Fo^2^+2Fc^2^)/3'
_refine_ls_weighting_scheme calc
_refine_ls_wR_factor_gt 0.1831
_refine_ls_wR_factor_ref 0.2080
_reflns_number_gt 3217
_reflns_number_total 5175
_reflns_threshold_expression >2sigma(I)
_cod_data_source_file c0dt01584a.txt
_cod_data_source_block 100110c
_cod_depositor_comments
;
The following automatic conversions were performed:
'_symmetry_cell_setting' value 'Triclinic' changed to 'triclinic'
according to '/home/saulius/struct/CIF-dictionaries/cif_core.dic'
dictionary named 'cif_core.dic' version 2.4.1 from
2010-06-29.

'_exptl_absorpt_correction_type' value 'MULTI-SCAN' changed
to 'multi-scan' according to
'/home/saulius/struct/CIF-dictionaries/cif_core.dic' dictionary named
'cif_core.dic' version 2.4.1 from 2010-06-29.

Automatic conversion script
Id: cif_fix_enum 1555 2011-01-17 13:19:09Z saulius 

The following automatic conversions were performed:

'_exptl_crystal_density_meas' value 'NONE' was changed to '?' - the
value is perceived as not measured.

Automatic conversion script
Id: cif_fix_values 3008 2015-01-20 13:52:24Z robertas 
;
_cod_original_sg_symbol_H-M P-1
_cod_database_code 7015428

loop_
_symmetry_equiv_pos_as_xyz
'x, y, z'
'-x, -y, -z'

loop_
_atom_site_label
_atom_site_type_symbol
_atom_site_fract_x
_atom_site_fract_y
_atom_site_fract_z
_atom_site_U_iso_or_equiv
_atom_site_adp_type
_atom_site_occupancy
_atom_site_symmetry_multiplicity
_atom_site_calc_flag
_atom_site_refinement_flags
_atom_site_disorder_assembly
_atom_site_disorder_group
Ni1 Ni 0.33347(12) 0.26375(8) 0.54512(8) 0.0429(3) Uani 1 1 d . . .
Co1 Co 0.08183(11) 0.05192(8) 0.12402(7) 0.0312(3) Uani 1 1 d . . .
Co2 Co 0.21131(12) 0.24400(8) 0.00026(9) 0.0400(3) Uani 1 1 d . . .
O1 O 0.2927(6) 0.1800(4) 0.2461(4) 0.0426(12) Uani 1 1 d . . .
O2 O 0.0349(6) 0.0482(4) 0.2599(4) 0.0416(12) Uani 1 1 d . . .
O3 O 0.4327(6) 0.3292(5) 0.0608(5) 0.0534(15) Uani 1 1 d . . .
O4 O 0.4518(6) 0.1574(5) 0.0100(5) 0.0576(16) Uani 1 1 d . . .
O5 O 0.9828(6) 0.1759(4) 0.1216(4) 0.0427(13) Uani 1 1 d . . .
O6 O 1.1461(6) 0.3303(4) 0.0979(5) 0.0431(13) Uani 1 1 d . . .
O7 O 1.0930(7) 0.7182(5) 0.1692(6) 0.0658(19) Uani 1 1 d . . .
O8 O 0.8577(6) 0.7105(4) 0.1265(5) 0.0493(14) Uani 1 1 d . . .
O9 O 0.1298(5) 0.0755(4) -0.0082(4) 0.0304(10) Uani 1 1 d . . .
H9A H 0.1979 0.0600 -0.0234 0.046 Uiso 1 1 d R . .
O10 O 0.1753(6) -0.0741(5) 0.1335(5) 0.0559(16) Uani 1 1 d . . .
H10' H 0.2662 -0.0545 0.1387 0.084 Uiso 1 1 d R . .
H10" H 0.1371 -0.1367 0.1493 0.084 Uiso 1 1 d R . .
O11 O 0.4620(8) -0.0083(6) 0.1243(6) 0.078(2) Uani 1 1 d . . .
H11' H 0.3735 -0.0453 0.1217 0.117 Uiso 1 1 d R . .
H11" H 0.4783 0.0545 0.1056 0.117 Uiso 1 1 d R . .
N1 N 0.3995(7) 0.2799(5) 0.4320(5) 0.0417(15) Uani 1 1 d . . .
N2 N 0.1367(8) 0.1675(5) 0.4372(5) 0.0436(16) Uani 1 1 d . . .
N3 N 0.2723(9) 0.2071(6) 0.6481(5) 0.0506(18) Uani 1 1 d . . .
N4 N 0.5117(8) 0.3895(5) 0.6532(5) 0.0457(16) Uani 1 1 d . . .
C1 C 0.2917(9) 0.1991(6) 0.3373(6) 0.0385(17) Uani 1 1 d . . .
C2 C 0.1396(9) 0.1296(6) 0.3430(6) 0.0414(18) Uani 1 1 d . . .
C3 C 0.0012(10) 0.1445(6) 0.4532(6) 0.0451(19) Uani 1 1 d . . .
C4 C -0.1342(10) 0.1287(7) 0.3714(8) 0.056(2) Uani 1 1 d . . .
H4 H -0.1365 0.1282 0.3038 0.068 Uiso 1 1 calc R . .
C5 C -0.2658(12) 0.1137(9) 0.3908(9) 0.072(3) Uani 1 1 d . . .
H5 H -0.3548 0.1025 0.3358 0.087 Uiso 1 1 calc R . .
C6 C -0.2639(14) 0.1155(10) 0.4904(10) 0.080(3) Uani 1 1 d . . .
H6 H -0.3504 0.1079 0.5034 0.096 Uiso 1 1 calc R . .
C7 C -0.1326(12) 0.1287(8) 0.5714(9) 0.069(3) Uani 1 1 d . . .
H7 H -0.1330 0.1256 0.6377 0.083 Uiso 1 1 calc R . .
C8 C 0.0000(11) 0.1466(7) 0.5541(7) 0.053(2) Uani 1 1 d . . .
C9 C 0.1375(11) 0.1597(7) 0.6417(7) 0.053(2) Uani 1 1 d . . .
H9 H 0.1241 0.1308 0.6967 0.064 Uiso 1 1 calc R . .
C10 C 0.3979(12) 0.2057(8) 0.7389(7) 0.067(3) Uani 1 1 d . . .
H10A H 0.4524 0.1663 0.7105 0.081 Uiso 1 1 calc R . .
H10B H 0.3546 0.1596 0.7789 0.081 Uiso 1 1 calc R . .
C11 C 0.5085(13) 0.3318(10) 0.8134(8) 0.079(3) Uani 1 1 d . . .
H11B H 0.6106 0.3350 0.8405 0.095 Uiso 1 1 calc R . .
H11A H 0.4823 0.3504 0.8741 0.095 Uiso 1 1 calc R . .
C12 C 0.5069(12) 0.4258(8) 0.7578(7) 0.066(3) Uani 1 1 d . . .
H12A H 0.4153 0.4390 0.7490 0.079 Uiso 1 1 calc R . .
H12B H 0.5940 0.5014 0.8026 0.079 Uiso 1 1 calc R . .
C13 C 0.6243(10) 0.4573(7) 0.6379(7) 0.052(2) Uani 1 1 d . . .
H13 H 0.6984 0.5235 0.6967 0.063 Uiso 1 1 calc R . .
C14 C 0.6502(9) 0.4434(7) 0.5409(7) 0.0452(19) Uani 1 1 d . . .
C15 C 0.7910(10) 0.5259(7) 0.5504(7) 0.056(2) Uani 1 1 d . . .
H15 H 0.8576 0.5849 0.6163 0.067 Uiso 1 1 calc R . .
C16 C 0.8330(10) 0.5217(8) 0.4650(8) 0.059(2) Uani 1 1 d . . .
H16 H 0.9270 0.5764 0.4729 0.071 Uiso 1 1 calc R . .
C17 C 0.7336(11) 0.4354(9) 0.3685(8) 0.065(3) Uani 1 1 d . . .
H17 H 0.7608 0.4311 0.3104 0.078 Uiso 1 1 calc R . .
C18 C 0.5896(10) 0.3523(8) 0.3555(7) 0.056(2) Uani 1 1 d . . .
H18 H 0.5240 0.2942 0.2890 0.067 Uiso 1 1 calc R . .
C19 C 0.5447(9) 0.3565(6) 0.4406(6) 0.0418(18) Uani 1 1 d . . .
C20 C 0.6785(8) 0.3404(6) 0.0842(6) 0.0333(16) Uani 1 1 d . . .
C21 C 0.7745(8) 0.2820(6) 0.0927(6) 0.0347(16) Uani 1 1 d . . .
H21 H 0.7370 0.2002 0.0842 0.042 Uiso 1 1 calc R . .
C22 C 0.9284(8) 0.3464(6) 0.1142(6) 0.0330(16) Uani 1 1 d . . .
C23 C 0.9852(8) 0.4688(6) 0.1301(6) 0.0366(17) Uani 1 1 d . . .
H23 H 1.0870 0.5111 0.1434 0.044 Uiso 1 1 calc R . .
C24 C 0.8897(8) 0.5293(6) 0.1262(6) 0.0349(16) Uani 1 1 d . . .
C25 C 0.7372(8) 0.4642(6) 0.1023(6) 0.0340(16) Uani 1 1 d . . .
H25 H 0.6730 0.5037 0.0982 0.041 Uiso 1 1 calc R . .
C26 C 0.5087(9) 0.2685(7) 0.0492(6) 0.0396(18) Uani 1 1 d . . .
C27 C 1.0267(8) 0.2778(6) 0.1124(6) 0.0323(16) Uani 1 1 d . . .
C28 C 0.9545(10) 0.6625(7) 0.1425(7) 0.0447(19) Uani 1 1 d . . .

loop_
_atom_site_aniso_label
_atom_site_aniso_U_11
_atom_site_aniso_U_22
_atom_site_aniso_U_33
_atom_site_aniso_U_23
_atom_site_aniso_U_13
_atom_site_aniso_U_12
Ni1 0.0501(7) 0.0426(6) 0.0248(6) 0.0066(4) 0.0118(5) 0.0118(5)
Co1 0.0354(6) 0.0301(5) 0.0254(5) 0.0065(4) 0.0115(5) 0.0125(4)
Co2 0.0402(6) 0.0357(5) 0.0508(7) 0.0146(5) 0.0237(6) 0.0182(5)
O1 0.040(3) 0.048(3) 0.027(3) 0.004(2) 0.011(3) 0.009(3)
O2 0.041(3) 0.040(3) 0.028(3) 0.005(2) 0.012(3) 0.004(3)
O3 0.042(3) 0.047(3) 0.081(5) 0.018(3) 0.033(3) 0.024(3)
O4 0.038(3) 0.046(3) 0.081(5) 0.010(3) 0.023(3) 0.016(3)
O5 0.045(3) 0.034(3) 0.056(4) 0.014(2) 0.025(3) 0.022(3)
O6 0.037(3) 0.038(3) 0.060(4) 0.013(2) 0.025(3) 0.019(2)
O7 0.045(4) 0.038(3) 0.114(6) 0.028(3) 0.031(4) 0.016(3)
O8 0.064(4) 0.051(3) 0.062(4) 0.029(3) 0.038(3) 0.040(3)
O9 0.034(3) 0.028(2) 0.031(3) 0.009(2) 0.016(2) 0.013(2)
O10 0.055(4) 0.053(3) 0.086(5) 0.040(3) 0.037(4) 0.036(3)
O11 0.082(5) 0.078(4) 0.093(6) 0.032(4) 0.048(5) 0.039(4)
N1 0.046(4) 0.042(3) 0.025(4) 0.004(3) 0.008(3) 0.014(3)
N2 0.051(4) 0.043(3) 0.030(4) 0.008(3) 0.018(3) 0.012(3)
N3 0.070(5) 0.049(4) 0.028(4) 0.013(3) 0.018(4) 0.022(4)
N4 0.053(4) 0.042(3) 0.029(4) 0.006(3) 0.011(3) 0.013(3)
C1 0.042(5) 0.040(4) 0.038(5) 0.016(3) 0.017(4) 0.020(4)
C2 0.056(5) 0.035(4) 0.025(4) 0.009(3) 0.016(4) 0.011(4)
C3 0.052(5) 0.040(4) 0.035(5) 0.005(3) 0.019(4) 0.012(4)
C4 0.061(6) 0.056(5) 0.052(6) 0.011(4) 0.027(5) 0.024(5)
C5 0.065(7) 0.081(7) 0.070(8) 0.016(6) 0.026(6) 0.034(6)
C6 0.079(8) 0.094(8) 0.081(9) 0.022(6) 0.048(7) 0.040(7)
C7 0.082(8) 0.073(6) 0.059(7) 0.018(5) 0.048(7) 0.025(6)
C8 0.063(6) 0.046(5) 0.043(5) 0.004(4) 0.027(5) 0.016(4)
C9 0.073(7) 0.042(4) 0.034(5) 0.010(4) 0.029(5) 0.005(5)
C10 0.090(8) 0.069(6) 0.035(5) 0.017(4) 0.015(5) 0.032(6)
C11 0.077(7) 0.098(8) 0.033(6) 0.013(5) 0.010(5) 0.017(6)
C12 0.072(7) 0.065(6) 0.029(5) -0.001(4) 0.013(5) 0.008(5)
C13 0.050(5) 0.048(5) 0.039(5) 0.005(4) 0.008(4) 0.012(4)
C14 0.048(5) 0.044(4) 0.038(5) 0.012(4) 0.010(4) 0.019(4)
C15 0.048(5) 0.046(5) 0.046(6) 0.003(4) 0.005(5) 0.007(4)
C16 0.044(5) 0.063(6) 0.062(7) 0.023(5) 0.019(5) 0.015(5)
C17 0.058(6) 0.078(6) 0.043(6) 0.015(5) 0.022(5) 0.010(5)
C18 0.046(5) 0.063(5) 0.041(5) 0.012(4) 0.012(4) 0.010(4)
C19 0.044(5) 0.038(4) 0.037(5) 0.014(3) 0.014(4) 0.011(4)
C20 0.032(4) 0.040(4) 0.027(4) 0.006(3) 0.012(3) 0.015(3)
C21 0.039(4) 0.034(4) 0.037(4) 0.010(3) 0.021(4) 0.018(3)
C22 0.029(4) 0.035(4) 0.032(4) 0.006(3) 0.012(3) 0.013(3)
C23 0.039(4) 0.039(4) 0.034(4) 0.011(3) 0.018(4) 0.015(3)
C24 0.043(5) 0.036(4) 0.032(4) 0.010(3) 0.019(4) 0.019(4)
C25 0.036(4) 0.043(4) 0.034(4) 0.014(3) 0.020(4) 0.022(3)
C26 0.040(5) 0.046(4) 0.038(5) 0.016(4) 0.021(4) 0.019(4)
C27 0.031(4) 0.034(4) 0.027(4) 0.002(3) 0.011(3) 0.011(3)
C28 0.057(6) 0.039(4) 0.044(5) 0.014(4) 0.028(5) 0.019(4)

loop_
_atom_type_symbol
_atom_type_description
_atom_type_scat_dispersion_real
_atom_type_scat_dispersion_imag
_atom_type_scat_source
C C 0.0033 0.0016 'International Tables Vol C Tables 4.2.6.8 and 6.1.1.4'
H H 0.0000 0.0000 'International Tables Vol C Tables 4.2.6.8 and 6.1.1.4'
N N 0.0061 0.0033 'International Tables Vol C Tables 4.2.6.8 and 6.1.1.4'
O O 0.0106 0.0060 'International Tables Vol C Tables 4.2.6.8 and 6.1.1.4'
Ni Ni 0.3393 1.1124 'International Tables Vol C Tables 4.2.6.8 and 6.1.1.4'
Co Co 0.3494 0.9721 'International Tables Vol C Tables 4.2.6.8 and 6.1.1.4'

loop_
_geom_angle_atom_site_label_1
_geom_angle_atom_site_label_2
_geom_angle_atom_site_label_3
_geom_angle
_geom_angle_site_symmetry_1
_geom_angle_site_symmetry_3
_geom_angle_publ_flag
N4 Ni1 N2 165.8(3) . . ?
N4 Ni1 N3 91.3(3) . . ?
N2 Ni1 N3 90.7(3) . . ?
N4 Ni1 N1 95.0(3) . . ?
N2 Ni1 N1 86.7(3) . . ?
N3 Ni1 N1 164.3(3) . . ?
O10 Co1 O9 93.4(2) . 2 ?
O10 Co1 O9 91.5(2) . . ?
O9 Co1 O9 84.02(18) 2 . ?
O10 Co1 O2 94.4(2) . . ?
O9 Co1 O2 98.43(19) 2 . ?
O9 Co1 O2 173.45(17) . . ?
O10 Co1 O5 176.5(2) . 1_455 ?
O9 Co1 O5 86.5(2) 2 1_455 ?
O9 Co1 O5 92.02(19) . 1_455 ?
O2 Co1 O5 82.1(2) . 1_455 ?
O10 Co1 O1 86.9(2) . . ?
O9 Co1 O1 177.69(18) 2 . ?
O9 Co1 O1 98.27(19) . . ?
O2 Co1 O1 79.3(2) . . ?
O5 Co1 O1 93.2(2) 1_455 . ?
O8 Co2 O9 120.0(2) 2_665 . ?
O8 Co2 O3 104.5(2) 2_665 . ?
O9 Co2 O3 116.4(2) . . ?
O8 Co2 O6 102.1(2) 2_665 1_455 ?
O9 Co2 O6 107.10(19) . 1_455 ?
O3 Co2 O6 104.9(2) . 1_455 ?
C1 O1 Co1 113.3(5) . . ?
C2 O2 Co1 112.2(4) . . ?
C26 O3 Co2 117.8(5) . . ?
C27 O5 Co1 130.9(5) . 1_655 ?
C27 O6 Co2 122.2(4) . 1_655 ?
C28 O8 Co2 123.0(5) . 2_665 ?
Co2 O9 Co1 122.9(2) . 2 ?
Co2 O9 Co1 112.7(2) . . ?
Co1 O9 Co1 95.98(18) 2 . ?
Co2 O9 H9A 95.6 . . ?
Co1 O9 H9A 107.5 2 . ?
Co1 O9 H9A 124.5 . . ?
Co1 O10 H10' 119.0 . . ?
Co1 O10 H10" 122.6 . . ?
H10' O10 H10" 116.2 . . ?
H11' O11 H11" 117.3 . . ?
C1 N1 C19 121.3(6) . . ?
C1 N1 Ni1 110.8(5) . . ?
C19 N1 Ni1 127.7(5) . . ?
C2 N2 C3 123.4(7) . . ?
C2 N2 Ni1 112.2(5) . . ?
C3 N2 Ni1 124.3(5) . . ?
C9 N3 C10 118.2(8) . . ?
C9 N3 Ni1 127.0(6) . . ?
C10 N3 Ni1 114.3(6) . . ?
C13 N4 C12 117.9(7) . . ?
C13 N4 Ni1 125.1(6) . . ?
C12 N4 Ni1 116.0(6) . . ?
O1 C1 N1 130.1(7) . . ?
O1 C1 C2 116.1(7) . . ?
N1 C1 C2 113.5(7) . . ?
O2 C2 N2 128.3(7) . . ?
O2 C2 C1 118.1(6) . . ?
N2 C2 C1 113.6(7) . . ?
C8 C3 N2 120.8(8) . . ?
C8 C3 C4 117.6(8) . . ?
N2 C3 C4 121.4(7) . . ?
C5 C4 C3 120.7(9) . . ?
C5 C4 H4 119.7 . . ?
C3 C4 H4 119.7 . . ?
C6 C5 C4 120.4(10) . . ?
C6 C5 H5 119.8 . . ?
C4 C5 H5 119.8 . . ?
C5 C6 C7 119.8(10) . . ?
C5 C6 H6 120.1 . . ?
C7 C6 H6 120.1 . . ?
C6 C7 C8 120.4(10) . . ?
C6 C7 H7 119.8 . . ?
C8 C7 H7 119.8 . . ?
C7 C8 C3 121.0(9) . . ?
C7 C8 C9 119.0(8) . . ?
C3 C8 C9 119.9(8) . . ?
N3 C9 C8 125.1(8) . . ?
N3 C9 H9 117.4 . . ?
C8 C9 H9 117.4 . . ?
N3 C10 C11 111.7(8) . . ?
N3 C10 H10A 109.3 . . ?
C11 C10 H10A 109.3 . . ?
N3 C10 H10B 109.3 . . ?
C11 C10 H10B 109.3 . . ?
H10A C10 H10B 107.9 . . ?
C10 C11 C12 112.1(8) . . ?
C10 C11 H11B 109.2 . . ?
C12 C11 H11B 109.2 . . ?
C10 C11 H11A 109.2 . . ?
C12 C11 H11A 109.2 . . ?
H11B C11 H11A 107.9 . . ?
N4 C12 C11 112.1(8) . . ?
N4 C12 H12A 109.2 . . ?
C11 C12 H12A 109.2 . . ?
N4 C12 H12B 109.2 . . ?
C11 C12 H12B 109.2 . . ?
H12A C12 H12B 107.9 . . ?
N4 C13 C14 128.0(8) . . ?
N4 C13 H13 116.0 . . ?
C14 C13 H13 116.0 . . ?
C15 C14 C19 120.0(8) . . ?
C15 C14 C13 115.4(8) . . ?
C19 C14 C13 124.6(8) . . ?
C16 C15 C14 121.9(8) . . ?
C16 C15 H15 119.1 . . ?
C14 C15 H15 119.1 . . ?
C17 C16 C15 118.5(8) . . ?
C17 C16 H16 120.7 . . ?
C15 C16 H16 120.7 . . ?
C16 C17 C18 121.1(9) . . ?
C16 C17 H17 119.4 . . ?
C18 C17 H17 119.4 . . ?
C19 C18 C17 121.0(8) . . ?
C19 C18 H18 119.5 . . ?
C17 C18 H18 119.5 . . ?
C18 C19 C14 117.4(7) . . ?
C18 C19 N1 124.0(7) . . ?
C14 C19 N1 118.6(7) . . ?
C21 C20 C25 119.7(6) . . ?
C21 C20 C26 119.9(6) . . ?
C25 C20 C26 120.3(6) . . ?
C20 C21 C22 119.9(6) . . ?
C20 C21 H21 120.0 . . ?
C22 C21 H21 120.0 . . ?
C23 C22 C21 120.1(6) . . ?
C23 C22 C27 121.2(6) . . ?
C21 C22 C27 118.6(6) . . ?
C22 C23 C24 120.1(6) . . ?
C22 C23 H23 119.9 . . ?
C24 C23 H23 119.9 . . ?
C25 C24 C23 119.2(6) . . ?
C25 C24 C28 121.9(6) . . ?
C23 C24 C28 118.8(6) . . ?
C24 C25 C20 120.9(6) . . ?
C24 C25 H25 119.5 . . ?
C20 C25 H25 119.5 . . ?
O4 C26 O3 123.8(7) . . ?
O4 C26 C20 120.1(6) . . ?
O3 C26 C20 116.0(6) . . ?
O5 C27 O6 126.3(6) . . ?
O5 C27 C22 118.3(6) . . ?
O6 C27 C22 115.4(6) . . ?
O7 C28 O8 124.5(7) . . ?
O7 C28 C24 119.6(7) . . ?
O8 C28 C24 116.0(7) . . ?

loop_
_geom_bond_atom_site_label_1
_geom_bond_atom_site_label_2
_geom_bond_distance
_geom_bond_site_symmetry_2
_geom_bond_publ_flag
Ni1 N4 1.878(7) . ?
Ni1 N2 1.884(7) . ?
Ni1 N3 1.892(7) . ?
Ni1 N1 1.910(6) . ?
Co1 O10 2.084(5) . ?
Co1 O9 2.086(5) 2 ?
Co1 O9 2.089(5) . ?
Co1 O2 2.091(5) . ?
Co1 O5 2.097(5) 1_455 ?
Co1 O1 2.113(5) . ?
Co2 O8 1.944(6) 2_665 ?
Co2 O9 1.946(4) . ?
Co2 O3 1.949(6) . ?
Co2 O6 1.975(5) 1_455 ?
O1 C1 1.247(9) . ?
O2 C2 1.253(9) . ?
O3 C26 1.266(8) . ?
O4 C26 1.237(9) . ?
O5 C27 1.242(8) . ?
O5 Co1 2.097(5) 1_655 ?
O6 C27 1.272(8) . ?
O6 Co2 1.975(5) 1_655 ?
O7 C28 1.238(10) . ?
O8 C28 1.292(9) . ?
O8 Co2 1.944(6) 2_665 ?
O9 Co1 2.086(5) 2 ?
O9 H9A 0.8499 . ?
O10 H10' 0.8488 . ?
O10 H10" 0.8506 . ?
O11 H11' 0.8500 . ?
O11 H11" 0.8500 . ?
N1 C1 1.347(10) . ?
N1 C19 1.421(10) . ?
N2 C2 1.316(9) . ?
N2 C3 1.407(10) . ?
N3 C9 1.267(10) . ?
N3 C10 1.494(11) . ?
N4 C13 1.285(10) . ?
N4 C12 1.457(10) . ?
C1 C2 1.537(11) . ?
C3 C8 1.401(11) . ?
C3 C4 1.408(12) . ?
C4 C5 1.404(13) . ?
C4 H4 0.9300 . ?
C5 C6 1.374(15) . ?
C5 H5 0.9300 . ?
C6 C7 1.385(15) . ?
C6 H6 0.9300 . ?
C7 C8 1.395(12) . ?
C7 H7 0.9300 . ?
C8 C9 1.473(13) . ?
C9 H9 0.9300 . ?
C10 C11 1.513(13) . ?
C10 H10A 0.9700 . ?
C10 H10B 0.9700 . ?
C11 C12 1.520(14) . ?
C11 H11B 0.9700 . ?
C11 H11A 0.9700 . ?
C12 H12A 0.9700 . ?
C12 H12B 0.9700 . ?
C13 C14 1.441(12) . ?
C13 H13 0.9300 . ?
C14 C15 1.407(11) . ?
C14 C19 1.411(11) . ?
C15 C16 1.377(12) . ?
C15 H15 0.9300 . ?
C16 C17 1.365(13) . ?
C16 H16 0.9300 . ?
C17 C18 1.417(12) . ?
C17 H17 0.9300 . ?
C18 C19 1.391(11) . ?
C18 H18 0.9300 . ?
C20 C21 1.383(9) . ?
C20 C25 1.394(9) . ?
C20 C26 1.519(10) . ?
C21 C22 1.402(9) . ?
C21 H21 0.9300 . ?
C22 C23 1.383(9) . ?
C22 C27 1.513(9) . ?
C23 C24 1.404(9) . ?
C23 H23 0.9300 . ?
C24 C25 1.384(10) . ?
C24 C28 1.508(10) . ?
C25 H25 0.9300 . ?

loop_
_geom_torsion_atom_site_label_1
_geom_torsion_atom_site_label_2
_geom_torsion_atom_site_label_3
_geom_torsion_atom_site_label_4
_geom_torsion
_geom_torsion_site_symmetry_1
_geom_torsion_site_symmetry_2
_geom_torsion_site_symmetry_3
_geom_torsion_site_symmetry_4
_geom_torsion_publ_flag
O10 Co1 O1 C1 -98.5(5) . . . . ?
O9 Co1 O1 C1 -3(5) 2 . . . ?
O9 Co1 O1 C1 170.5(5) . . . . ?
O2 Co1 O1 C1 -3.4(5) . . . . ?
O5 Co1 O1 C1 78.0(5) 1_455 . . . ?
O10 Co1 O2 C2 94.4(5) . . . . ?
O9 Co1 O2 C2 -171.6(5) 2 . . . ?
O9 Co1 O2 C2 -60.0(19) . . . . ?
O5 Co1 O2 C2 -86.4(5) 1_455 . . . ?
O1 Co1 O2 C2 8.4(5) . . . . ?
O8 Co2 O3 C26 -105.4(6) 2_665 . . . ?
O9 Co2 O3 C26 29.4(6) . . . . ?
O6 Co2 O3 C26 147.6(5) 1_455 . . . ?
O8 Co2 O9 Co1 -24.2(3) 2_665 . . 2 ?
O3 Co2 O9 Co1 -151.7(3) . . . 2 ?
O6 Co2 O9 Co1 91.3(3) 1_455 . . 2 ?
O8 Co2 O9 Co1 -138.1(2) 2_665 . . . ?
O3 Co2 O9 Co1 94.4(3) . . . . ?
O6 Co2 O9 Co1 -22.6(3) 1_455 . . . ?
O10 Co1 O9 Co2 -137.3(3) . . . . ?
O9 Co1 O9 Co2 129.5(3) 2 . . . ?
O2 Co1 O9 Co2 17.2(18) . . . . ?
O5 Co1 O9 Co2 43.3(3) 1_455 . . . ?
O1 Co1 O9 Co2 -50.2(3) . . . . ?
O10 Co1 O9 Co1 93.2(2) . . . 2 ?
O9 Co1 O9 Co1 0.0 2 . . 2 ?
O2 Co1 O9 Co1 -112.3(17) . . . 2 ?
O5 Co1 O9 Co1 -86.2(2) 1_455 . . 2 ?
O1 Co1 O9 Co1 -179.72(18) . . . 2 ?
N4 Ni1 N1 C1 -179.5(5) . . . . ?
N2 Ni1 N1 C1 -13.6(5) . . . . ?
N3 Ni1 N1 C1 67.2(13) . . . . ?
N4 Ni1 N1 C19 5.9(6) . . . . ?
N2 Ni1 N1 C19 171.8(6) . . . . ?
N3 Ni1 N1 C19 -107.4(11) . . . . ?
N4 Ni1 N2 C2 114.3(11) . . . . ?
N3 Ni1 N2 C2 -147.7(5) . . . . ?
N1 Ni1 N2 C2 16.8(5) . . . . ?
N4 Ni1 N2 C3 -62.0(14) . . . . ?
N3 Ni1 N2 C3 36.0(6) . . . . ?
N1 Ni1 N2 C3 -159.5(6) . . . . ?
N4 Ni1 N3 C9 145.3(7) . . . . ?
N2 Ni1 N3 C9 -20.7(7) . . . . ?
N1 Ni1 N3 C9 -100.9(12) . . . . ?
N4 Ni1 N3 C10 -42.8(6) . . . . ?
N2 Ni1 N3 C10 151.3(6) . . . . ?
N1 Ni1 N3 C10 71.0(13) . . . . ?
N2 Ni1 N4 C13 -93.5(13) . . . . ?
N3 Ni1 N4 C13 168.6(7) . . . . ?
N1 Ni1 N4 C13 3.0(7) . . . . ?
N2 Ni1 N4 C12 74.4(13) . . . . ?
N3 Ni1 N4 C12 -23.5(6) . . . . ?
N1 Ni1 N4 C12 170.8(6) . . . . ?
Co1 O1 C1 N1 -174.4(6) . . . . ?
Co1 O1 C1 C2 -1.4(7) . . . . ?
C19 N1 C1 O1 -3.7(12) . . . . ?
Ni1 N1 C1 O1 -178.7(6) . . . . ?
C19 N1 C1 C2 -176.8(6) . . . . ?
Ni1 N1 C1 C2 8.1(7) . . . . ?
Co1 O2 C2 N2 166.4(7) . . . . ?
Co1 O2 C2 C1 -11.8(8) . . . . ?
C3 N2 C2 O2 -17.8(12) . . . . ?
Ni1 N2 C2 O2 165.9(7) . . . . ?
C3 N2 C2 C1 160.4(7) . . . . ?
Ni1 N2 C2 C1 -15.9(8) . . . . ?
O1 C1 C2 O2 9.3(10) . . . . ?
N1 C1 C2 O2 -176.5(6) . . . . ?
O1 C1 C2 N2 -169.1(6) . . . . ?
N1 C1 C2 N2 5.1(9) . . . . ?
C2 N2 C3 C8 156.7(7) . . . . ?
Ni1 N2 C3 C8 -27.5(10) . . . . ?
C2 N2 C3 C4 -28.7(11) . . . . ?
Ni1 N2 C3 C4 147.2(6) . . . . ?
C8 C3 C4 C5 -1.0(12) . . . . ?
N2 C3 C4 C5 -175.8(8) . . . . ?
C3 C4 C5 C6 0.7(14) . . . . ?
C4 C5 C6 C7 -1.9(16) . . . . ?
C5 C6 C7 C8 3.4(16) . . . . ?
C6 C7 C8 C3 -3.8(14) . . . . ?
C6 C7 C8 C9 -179.7(9) . . . . ?
N2 C3 C8 C7 177.4(8) . . . . ?
C4 C3 C8 C7 2.5(12) . . . . ?
N2 C3 C8 C9 -6.8(11) . . . . ?
C4 C3 C8 C9 178.4(7) . . . . ?
C10 N3 C9 C8 -176.0(8) . . . . ?
Ni1 N3 C9 C8 -4.4(12) . . . . ?
C7 C8 C9 N3 -160.1(8) . . . . ?
C3 C8 C9 N3 23.9(12) . . . . ?
C9 N3 C10 C11 -115.7(9) . . . . ?
Ni1 N3 C10 C11 71.6(9) . . . . ?
N3 C10 C11 C12 -23.9(12) . . . . ?
C13 N4 C12 C11 -119.9(9) . . . . ?
Ni1 N4 C12 C11 71.3(10) . . . . ?
C10 C11 C12 N4 -46.1(12) . . . . ?
C12 N4 C13 C14 -176.9(8) . . . . ?
Ni1 N4 C13 C14 -9.3(12) . . . . ?
N4 C13 C14 C15 -174.5(8) . . . . ?
N4 C13 C14 C19 6.6(14) . . . . ?
C19 C14 C15 C16 -2.7(13) . . . . ?
C13 C14 C15 C16 178.4(8) . . . . ?
C14 C15 C16 C17 0.7(14) . . . . ?
C15 C16 C17 C18 0.6(14) . . . . ?
C16 C17 C18 C19 0.2(14) . . . . ?
C17 C18 C19 C14 -2.2(12) . . . . ?
C17 C18 C19 N1 176.9(8) . . . . ?
C15 C14 C19 C18 3.4(11) . . . . ?
C13 C14 C19 C18 -177.8(8) . . . . ?
C15 C14 C19 N1 -175.7(7) . . . . ?
C13 C14 C19 N1 3.0(11) . . . . ?
C1 N1 C19 C18 -2.2(11) . . . . ?
Ni1 N1 C19 C18 171.9(6) . . . . ?
C1 N1 C19 C14 176.9(7) . . . . ?
Ni1 N1 C19 C14 -9.0(10) . . . . ?
C25 C20 C21 C22 -3.2(10) . . . . ?
C26 C20 C21 C22 173.4(7) . . . . ?
C20 C21 C22 C23 2.0(10) . . . . ?
C20 C21 C22 C27 -174.2(6) . . . . ?
C21 C22 C23 C24 0.8(10) . . . . ?
C27 C22 C23 C24 176.9(6) . . . . ?
C22 C23 C24 C25 -2.4(10) . . . . ?
C22 C23 C24 C28 -179.2(7) . . . . ?
C23 C24 C25 C20 1.2(10) . . . . ?
C28 C24 C25 C20 177.9(7) . . . . ?
C21 C20 C25 C24 1.6(10) . . . . ?
C26 C20 C25 C24 -175.0(7) . . . . ?
Co2 O3 C26 O4 -6.4(10) . . . . ?
Co2 O3 C26 C20 172.2(5) . . . . ?
C21 C20 C26 O4 -13.0(11) . . . . ?
C25 C20 C26 O4 163.6(7) . . . . ?
C21 C20 C26 O3 168.4(7) . . . . ?
C25 C20 C26 O3 -15.1(10) . . . . ?
Co1 O5 C27 O6 2.7(11) 1_655 . . . ?
Co1 O5 C27 C22 -179.7(4) 1_655 . . . ?
Co2 O6 C27 O5 40.9(10) 1_655 . . . ?
Co2 O6 C27 C22 -136.8(5) 1_655 . . . ?
C23 C22 C27 O5 164.4(7) . . . . ?
C21 C22 C27 O5 -19.5(10) . . . . ?
C23 C22 C27 O6 -17.8(10) . . . . ?
C21 C22 C27 O6 158.4(7) . . . . ?
Co2 O8 C28 O7 74.7(10) 2_665 . . . ?
Co2 O8 C28 C24 -105.1(6) 2_665 . . . ?
C25 C24 C28 O7 176.3(8) . . . . ?
C23 C24 C28 O7 -7.0(11) . . . . ?
C25 C24 C28 O8 -4.0(11) . . . . ?
C23 C24 C28 O8 172.8(6) . . . . ?
